data_1503578
loop_
_publ_author_name
'Laouiti, Anouar'
'Rammah, Mohamed M.'
'Rammah, Mohamed B.'
'Marrot, J\'erome'
'Couty, Fran\,cois'
'Evano, Gwilherm'

_publ_section_title
;
 Copper-catalyzed oxidative alkynylation of diaryl imines with terminal
 alkynes: a facile synthesis of ynimines.
;
_journal_issue 1
_journal_name_full 'Organic letters'
_journal_page_first 6
_journal_page_last 9
_journal_paper_doi 10.1021/ol2032152
_journal_volume 14
_journal_year 2012
_chemical_formula_sum 'C23 H25 N'
_chemical_formula_weight 315.44
_chemical_name_systematic
; 
 ? 
;
_space_group_IT_number 14
_symmetry_cell_setting monoclinic
_symmetry_space_group_name_Hall '-P 2yn'
_symmetry_space_group_name_H-M 'P 1 21/n 1'
_atom_sites_solution_hydrogens geom
_atom_sites_solution_primary direct
_atom_sites_solution_secondary difmap
_audit_creation_method SHELXL-97
_cell_angle_alpha 90.00
_cell_angle_beta 97.113(5)
_cell_angle_gamma 90.00
_cell_formula_units_Z 4
_cell_length_a 10.8194(9)
_cell_length_b 8.4261(7)
_cell_length_c 20.2679(17)
_cell_measurement_reflns_used 4813
_cell_measurement_temperature 296(2)
_cell_measurement_theta_max 24.00
_cell_measurement_theta_min 2.62
_cell_volume 1833.5(3)
_computing_cell_refinement 'Bruker SAINT'
_computing_data_collection 'Bruker APEX2'
_computing_data_reduction 'Bruker SAINT'
_computing_molecular_graphics 'Bruker SHELXTL'
_computing_publication_material 'Bruker SHELXTL'
_computing_structure_refinement 'SHELXL-97 (Sheldrick, 1997)'
_computing_structure_solution 'SHELXS-97 (Sheldrick, 1990)'
_diffrn_ambient_temperature 296(2)
_diffrn_detector_area_resol_mean 512x512
_diffrn_measured_fraction_theta_full 0.998
_diffrn_measured_fraction_theta_max 0.998
_diffrn_measurement_device_type 'Bruker APEX-II CCD'
_diffrn_measurement_method '\f and \w scans'
_diffrn_radiation_monochromator graphite
_diffrn_radiation_source 'fine-focus sealed tube'
_diffrn_radiation_type MoK\a
_diffrn_radiation_wavelength 0.71073
_diffrn_reflns_av_R_equivalents 0.0359
_diffrn_reflns_av_sigmaI/netI 0.0335
_diffrn_reflns_limit_h_max 15
_diffrn_reflns_limit_h_min -15
_diffrn_reflns_limit_k_max 11
_diffrn_reflns_limit_k_min -11
_diffrn_reflns_limit_l_max 28
_diffrn_reflns_limit_l_min -26
_diffrn_reflns_number 24614
_diffrn_reflns_theta_full 30.03
_diffrn_reflns_theta_max 30.03
_diffrn_reflns_theta_min 2.03
_diffrn_standards_number 0
_exptl_absorpt_coefficient_mu 0.065
_exptl_absorpt_correction_T_max 0.9974
_exptl_absorpt_correction_T_min 0.9838
_exptl_absorpt_correction_type multi-scan
_exptl_absorpt_process_details 'SADABS (Sheldrick, V2.10)'
_exptl_crystal_colour yellow
_exptl_crystal_density_diffrn 1.143
_exptl_crystal_density_method 'not measured'
_exptl_crystal_description parallelepiped
_exptl_crystal_F_000 680
_exptl_crystal_size_max 0.25
_exptl_crystal_size_mid 0.20
_exptl_crystal_size_min 0.04
_refine_diff_density_max 0.157
_refine_diff_density_min -0.203
_refine_diff_density_rms 0.037
_refine_ls_extinction_method none
_refine_ls_goodness_of_fit_ref 1.055
_refine_ls_hydrogen_treatment constr
_refine_ls_matrix_type full
_refine_ls_number_parameters 219
_refine_ls_number_reflns 5343
_refine_ls_number_restraints 0
_refine_ls_restrained_S_all 1.055
_refine_ls_R_factor_all 0.0989
_refine_ls_R_factor_gt 0.0526
_refine_ls_shift/su_max 0.000
_refine_ls_shift/su_mean 0.000
_refine_ls_structure_factor_coef Fsqd
_refine_ls_weighting_details 'calc w=1/[\s^2^(Fo^2^)+(0.0809P)^2^+0.0768P] where P=(Fo^2^+2Fc^2^)/3'
_refine_ls_weighting_scheme calc
_refine_ls_wR_factor_gt 0.1429
_refine_ls_wR_factor_ref 0.1696
_reflns_number_gt 3006
_reflns_number_total 5343
_reflns_threshold_expression >2sigma(I)
_cod_data_source_file ol2032152_si_002.cif
_cod_data_source_block 1
_cod_depositor_comments
;
The following automatic conversions were performed:

'_symmetry_cell_setting' value 'Monoclinic' changed to 'monoclinic'
according to /home/saulius/struct/CIF-dictionaries/cif_core.dic
dictionary named 'cif_core.dic' version 2.4.1 from 2010-06-29.

Automatic conversion script
Id: cif_fix_values 1715 2011-07-08 13:25:40Z adriana 
;
_cod_original_sg_symbol_H-M P2(1)/n
_cod_database_code 1503578

loop_
_symmetry_equiv_pos_as_xyz
'x, y, z'
'-x+1/2, y+1/2, -z+1/2'
'-x, -y, -z'
'x-1/2, -y-1/2, z-1/2'

loop_
_atom_site_label
_atom_site_type_symbol
_atom_site_fract_x
_atom_site_fract_y
_atom_site_fract_z
_atom_site_U_iso_or_equiv
_atom_site_adp_type
_atom_site_occupancy
_atom_site_symmetry_multiplicity
_atom_site_calc_flag
_atom_site_refinement_flags
C1 C 0.91153(15) 1.13872(18) 0.23875(7) 0.0647(4) Uani 1 1 d .
H1 H 0.8257 1.1432 0.2272 0.078 Uiso 1 1 calc R
C2 C 0.9670(2) 1.2297(2) 0.29101(8) 0.0795(5) Uani 1 1 d .
H2 H 0.9184 1.2945 0.3146 0.095 Uiso 1 1 calc R
C3 C 1.0940(2) 1.2245(2) 0.30812(8) 0.0774(5) Uani 1 1 d .
H3 H 1.1312 1.2862 0.3431 0.093 Uiso 1 1 calc R
C4 C 1.16544(17) 1.12900(19) 0.27372(8) 0.0703(4) Uani 1 1 d .
H4 H 1.2513 1.1263 0.2853 0.084 Uiso 1 1 calc R
C5 C 1.11090(13) 1.03616(16) 0.22169(7) 0.0560(4) Uani 1 1 d .
H5 H 1.1602 0.9705 0.1989 0.067 Uiso 1 1 calc R
C6 C 0.98294(12) 1.04061(14) 0.20333(6) 0.0468(3) Uani 1 1 d .
C7 C 0.92279(12) 0.94411(14) 0.14706(6) 0.0453(3) Uani 1 1 d .
C8 C 0.99946(11) 0.83033(14) 0.11303(6) 0.0429(3) Uani 1 1 d .
C9 C 0.99173(12) 0.66657(14) 0.12439(6) 0.0461(3) Uani 1 1 d .
C10 C 1.06541(13) 0.56429(16) 0.09058(7) 0.0561(4) Uani 1 1 d .
C11 C 1.14097(15) 0.6268(2) 0.04711(8) 0.0670(4) Uani 1 1 d .
H11 H 1.1890 0.5585 0.0247 0.080 Uiso 1 1 calc R
C12 C 1.14719(15) 0.7881(2) 0.03594(8) 0.0650(4) Uani 1 1 d .
H12 H 1.1986 0.8279 0.0063 0.078 Uiso 1 1 calc R
C13 C 1.07690(12) 0.88888(16) 0.06898(7) 0.0526(3) Uani 1 1 d .
H13 H 1.0811 0.9977 0.0618 0.063 Uiso 1 1 calc R
N14 N 0.80525(11) 0.96493(13) 0.12895(6) 0.0577(3) Uani 1 1 d .
C15 C 0.74537(12) 0.88417(16) 0.07671(7) 0.0550(4) Uani 1 1 d .
C16 C 0.68060(13) 0.82448(18) 0.03155(7) 0.0601(4) Uani 1 1 d .
C17 C 0.60909(13) 0.75129(16) -0.02694(7) 0.0550(4) Uani 1 1 d .
H17 H 0.6422 0.6442 -0.0317 0.066 Uiso 1 1 calc R
C18 C 0.62671(15) 0.8436(2) -0.08975(7) 0.0697(4) Uani 1 1 d .
H18A H 0.5945 0.9504 -0.0865 0.084 Uiso 1 1 calc R
H18B H 0.7148 0.8513 -0.0939 0.084 Uiso 1 1 calc R
C19 C 0.55999(19) 0.7629(2) -0.15072(8) 0.0821(5) Uani 1 1 d .
H19A H 0.5695 0.8261 -0.1898 0.099 Uiso 1 1 calc R
H19B H 0.5977 0.6600 -0.1562 0.099 Uiso 1 1 calc R
C20 C 0.42383(17) 0.7413(2) -0.14521(8) 0.0785(5) Uani 1 1 d .
H20A H 0.3838 0.8444 -0.1469 0.094 Uiso 1 1 calc R
H20B H 0.3861 0.6800 -0.1829 0.094 Uiso 1 1 calc R
C21 C 0.40147(16) 0.6588(2) -0.08236(9) 0.0801(5) Uani 1 1 d .
H21A H 0.4274 0.5489 -0.0845 0.096 Uiso 1 1 calc R
H21B H 0.3130 0.6599 -0.0786 0.096 Uiso 1 1 calc R
C22 C 0.47128(15) 0.7359(2) -0.02092(8) 0.0674(4) Uani 1 1 d .
H22A H 0.4367 0.8403 -0.0148 0.081 Uiso 1 1 calc R
H22B H 0.4604 0.6725 0.0179 0.081 Uiso 1 1 calc R
C23 C 0.90667(16) 0.60255(18) 0.17122(8) 0.0666(4) Uani 1 1 d .
H23A H 0.8343 0.5568 0.1462 0.100 Uiso 1 1 calc R
H23B H 0.8818 0.6872 0.1984 0.100 Uiso 1 1 calc R
H23C H 0.9496 0.5227 0.1991 0.100 Uiso 1 1 calc R
C24 C 1.06346(19) 0.38709(17) 0.10228(9) 0.0856(6) Uani 1 1 d .
H24A H 1.1030 0.3339 0.0686 0.128 Uiso 1 1 calc R
H24B H 0.9788 0.3516 0.1004 0.128 Uiso 1 1 calc R
H24C H 1.1074 0.3633 0.1452 0.128 Uiso 1 1 calc R

loop_
_atom_site_aniso_label
_atom_site_aniso_U_11
_atom_site_aniso_U_22
_atom_site_aniso_U_33
_atom_site_aniso_U_23
_atom_site_aniso_U_13
_atom_site_aniso_U_12
C1 0.0623(10) 0.0697(9) 0.0618(9) -0.0130(7) 0.0070(7) -0.0001(7)
C2 0.1008(16) 0.0747(10) 0.0632(10) -0.0228(8) 0.0117(10) -0.0040(9)
C3 0.1002(15) 0.0717(10) 0.0557(9) -0.0121(8) -0.0091(9) -0.0196(9)
C4 0.0700(11) 0.0742(10) 0.0610(9) -0.0010(8) -0.0145(8) -0.0140(8)
C5 0.0551(9) 0.0574(8) 0.0522(8) 0.0022(6) -0.0069(6) -0.0021(6)
C6 0.0519(8) 0.0435(6) 0.0434(7) 0.0017(5) -0.0011(6) -0.0022(5)
C7 0.0435(7) 0.0439(6) 0.0469(7) 0.0014(5) -0.0007(5) 0.0014(5)
C8 0.0397(7) 0.0440(6) 0.0426(6) 0.0005(5) -0.0040(5) 0.0002(5)
C9 0.0461(7) 0.0444(6) 0.0442(7) 0.0029(5) -0.0082(5) -0.0004(5)
C10 0.0580(9) 0.0472(7) 0.0586(8) -0.0010(6) -0.0112(7) 0.0099(6)
C11 0.0579(10) 0.0746(10) 0.0680(10) -0.0073(8) 0.0060(8) 0.0189(8)
C12 0.0547(9) 0.0770(10) 0.0653(9) 0.0036(8) 0.0150(7) 0.0022(7)
C13 0.0500(8) 0.0510(7) 0.0561(8) 0.0044(6) 0.0035(6) -0.0015(6)
N14 0.0463(7) 0.0619(7) 0.0620(7) -0.0120(5) -0.0046(5) 0.0071(5)
C15 0.0401(8) 0.0608(8) 0.0617(8) -0.0051(6) -0.0035(6) 0.0075(6)
C16 0.0478(8) 0.0649(8) 0.0642(9) -0.0029(7) -0.0060(7) 0.0048(6)
C17 0.0462(8) 0.0531(7) 0.0625(8) -0.0089(6) -0.0053(6) 0.0094(6)
C18 0.0606(10) 0.0833(10) 0.0653(10) -0.0050(8) 0.0084(8) -0.0077(8)
C19 0.0833(13) 0.1050(13) 0.0579(10) -0.0129(9) 0.0080(9) 0.0021(10)
C20 0.0739(12) 0.0961(12) 0.0602(10) -0.0235(9) -0.0125(8) 0.0177(9)
C21 0.0559(10) 0.1044(13) 0.0776(11) -0.0246(10) -0.0015(8) -0.0150(9)
C22 0.0560(10) 0.0861(11) 0.0589(9) -0.0094(8) 0.0020(7) -0.0104(8)
C23 0.0766(11) 0.0611(8) 0.0614(9) 0.0119(7) 0.0058(8) -0.0097(7)
C24 0.1047(15) 0.0491(8) 0.0969(13) 0.0008(8) -0.0116(11) 0.0159(8)

loop_
_atom_type_symbol
_atom_type_description
_atom_type_scat_dispersion_real
_atom_type_scat_dispersion_imag
_atom_type_scat_source
C C 0.0033 0.0016 'International Tables Vol C Tables 4.2.6.8 and 6.1.1.4'
H H 0.0000 0.0000 'International Tables Vol C Tables 4.2.6.8 and 6.1.1.4'
N N 0.0061 0.0033 'International Tables Vol C Tables 4.2.6.8 and 6.1.1.4'

loop_
_geom_angle_atom_site_label_1
_geom_angle_atom_site_label_2
_geom_angle_atom_site_label_3
_geom_angle
C2 C1 C6 120.58(16)
C2 C1 H1 119.7
C6 C1 H1 119.7
C3 C2 C1 120.07(16)
C3 C2 H2 120.0
C1 C2 H2 120.0
C4 C3 C2 120.04(14)
C4 C3 H3 120.0
C2 C3 H3 120.0
C3 C4 C5 120.46(16)
C3 C4 H4 119.8
C5 C4 H4 119.8
C4 C5 C6 120.36(14)
C4 C5 H5 119.8
C6 C5 H5 119.8
C5 C6 C1 118.48(12)
C5 C6 C7 121.27(12)
C1 C6 C7 120.25(12)
N14 C7 C6 117.83(11)
N14 C7 C8 122.72(11)
C6 C7 C8 119.44(11)
C13 C8 C9 120.53(12)
C13 C8 C7 118.91(11)
C9 C8 C7 120.55(11)
C8 C9 C10 118.24(12)
C8 C9 C23 120.71(12)
C10 C9 C23 121.05(12)
C11 C10 C9 119.57(12)
C11 C10 C24 119.88(14)
C9 C10 C24 120.55(15)
C10 C11 C12 121.71(14)
C10 C11 H11 119.1
C12 C11 H11 119.1
C13 C12 C11 119.26(14)
C13 C12 H12 120.4
C11 C12 H12 120.4
C12 C13 C8 120.69(12)
C12 C13 H13 119.7
C8 C13 H13 119.7
C7 N14 C15 120.86(11)
C16 C15 N14 172.09(14)
C15 C16 C17 175.61(16)
C16 C17 C22 113.33(12)
C16 C17 C18 110.62(12)
C22 C17 C18 109.69(12)
C16 C17 H17 107.7
C22 C17 H17 107.7
C18 C17 H17 107.7
C19 C18 C17 110.88(13)
C19 C18 H18A 109.5
C17 C18 H18A 109.5
C19 C18 H18B 109.5
C17 C18 H18B 109.5
H18A C18 H18B 108.1
C20 C19 C18 111.51(14)
C20 C19 H19A 109.3
C18 C19 H19A 109.3
C20 C19 H19B 109.3
C18 C19 H19B 109.3
H19A C19 H19B 108.0
C21 C20 C19 112.50(15)
C21 C20 H20A 109.1
C19 C20 H20A 109.1
C21 C20 H20B 109.1
C19 C20 H20B 109.1
H20A C20 H20B 107.8
C20 C21 C22 112.50(14)
C20 C21 H21A 109.1
C22 C21 H21A 109.1
C20 C21 H21B 109.1
C22 C21 H21B 109.1
H21A C21 H21B 107.8
C17 C22 C21 111.38(13)
C17 C22 H22A 109.4
C21 C22 H22A 109.4
C17 C22 H22B 109.4
C21 C22 H22B 109.4
H22A C22 H22B 108.0
C9 C23 H23A 109.5
C9 C23 H23B 109.5
H23A C23 H23B 109.5
C9 C23 H23C 109.5
H23A C23 H23C 109.5
H23B C23 H23C 109.5
C10 C24 H24A 109.5
C10 C24 H24B 109.5
H24A C24 H24B 109.5
C10 C24 H24C 109.5
H24A C24 H24C 109.5
H24B C24 H24C 109.5

loop_
_geom_bond_atom_site_label_1
_geom_bond_atom_site_label_2
_geom_bond_distance
C1 C2 1.383(2)
C1 C6 1.3904(19)
C1 H1 0.9300
C2 C3 1.375(3)
C2 H2 0.9300
C3 C4 1.366(2)
C3 H3 0.9300
C4 C5 1.3849(19)
C4 H4 0.9300
C5 C6 1.3889(18)
C5 H5 0.9300
C6 C7 1.4838(17)
C7 N14 1.2911(16)
C7 C8 1.4916(18)
C8 C13 1.3885(18)
C8 C9 1.4031(17)
C9 C10 1.4082(19)
C9 C23 1.502(2)
C10 C11 1.379(2)
C10 C24 1.512(2)
C11 C12 1.381(2)
C11 H11 0.9300
C12 C13 1.369(2)
C12 H12 0.9300
C13 H13 0.9300
N14 C15 1.3542(17)
C15 C16 1.1929(19)
C16 C17 1.4687(19)
C17 C22 1.517(2)
C17 C18 1.524(2)
C17 H17 0.9800
C18 C19 1.513(2)
C18 H18A 0.9700
C18 H18B 0.9700
C19 C20 1.502(3)
C19 H19A 0.9700
C19 H19B 0.9700
C20 C21 1.497(3)
C20 H20A 0.9700
C20 H20B 0.9700
C21 C22 1.520(2)
C21 H21A 0.9700
C21 H21B 0.9700
C22 H22A 0.9700
C22 H22B 0.9700
C23 H23A 0.9600
C23 H23B 0.9600
C23 H23C 0.9600
C24 H24A 0.9600
C24 H24B 0.9600
C24 H24C 0.9600
